data_1513243
loop_
_publ_author_name
'Liu, Xiao'
'Pan, Ling'
'Dong, Jinhuan'
'Xu, Xianxiu'
'Zhang, Qian'
'Liu, Qun'

_publ_section_title
;
 1,3-Carbothiolation of 4-(Trifluoromethyl)-p-Quinols: A New Access to
 Functionalized (Trifluoromethyl)arenes.
;
_journal_issue 24
_journal_name_full 'Organic letters'
_journal_page_first 6242
_journal_page_last 6245
_journal_paper_doi 10.1021/ol403096g
_journal_volume 15
_journal_year 2013
_chemical_formula_moiety 'C16 H13 F3 O S'
_chemical_formula_sum 'C16 H13 F3 O S'
_chemical_formula_weight 310.32
_chemical_name_systematic
;
 ?
;
_space_group_IT_number 14
_symmetry_cell_setting monoclinic
_symmetry_space_group_name_Hall '-P 2yn'
_symmetry_space_group_name_H-M 'P 1 21/n 1'
_atom_sites_solution_hydrogens geom
_atom_sites_solution_primary direct
_atom_sites_solution_secondary difmap
_audit_creation_method SHELXL-97
_cell_angle_alpha 90.00
_cell_angle_beta 92.211(2)
_cell_angle_gamma 90.00
_cell_formula_units_Z 4
_cell_length_a 9.2750(3)
_cell_length_b 5.21000(10)
_cell_length_c 30.1440(8)
_cell_measurement_reflns_used 2192
_cell_measurement_temperature 293(2)
_cell_measurement_theta_max 66.9796
_cell_measurement_theta_min 4.3999
_cell_volume 1455.56(7)
_computing_cell_refinement CrysAlis
_computing_data_collection 'CrysAlis (Oxford Diffraction, 2006)'
_computing_data_reduction CrysAlis
_computing_structure_refinement 'SHELXL-97 (Sheldrick, 2008)'
_computing_structure_solution 'SHELXS-97 (Sheldrick, 2008)'
_diffrn_ambient_temperature 293(2)
_diffrn_measured_fraction_theta_full 0.991
_diffrn_measured_fraction_theta_max 0.982
_diffrn_measurement_device_type 'Oxford Diffraction Gemini R Ultra'
_diffrn_measurement_method '\w scan'
_diffrn_radiation_monochromator graphite
_diffrn_radiation_source 'fine-focus sealed tube'
_diffrn_radiation_type MoK\a
_diffrn_radiation_wavelength 0.71069
_diffrn_reflns_av_R_equivalents 0.0522
_diffrn_reflns_av_sigmaI/netI 0.0453
_diffrn_reflns_limit_h_max 10
_diffrn_reflns_limit_h_min -11
_diffrn_reflns_limit_k_max 6
_diffrn_reflns_limit_k_min -3
_diffrn_reflns_limit_l_max 33
_diffrn_reflns_limit_l_min -35
_diffrn_reflns_number 5691
_diffrn_reflns_theta_full 25.00
_diffrn_reflns_theta_max 25.12
_diffrn_reflns_theta_min 2.27
_exptl_absorpt_coefficient_mu 0.250
_exptl_absorpt_correction_T_max 0.9754
_exptl_absorpt_correction_T_min 0.9516
_exptl_absorpt_correction_type multi-scan
_exptl_absorpt_process_details
;
CrysAlis (Oxford Diffraction, 2006)
;
_exptl_crystal_colour colorless
_exptl_crystal_density_diffrn 1.416
_exptl_crystal_density_method 'not measured'
_exptl_crystal_description needle
_exptl_crystal_F_000 640
_exptl_crystal_size_max 0.20
_exptl_crystal_size_mid 0.20
_exptl_crystal_size_min 0.10
_refine_diff_density_max 0.282
_refine_diff_density_min -0.265
_refine_diff_density_rms 0.061
_refine_ls_extinction_method none
_refine_ls_goodness_of_fit_ref 1.025
_refine_ls_hydrogen_treatment constr
_refine_ls_matrix_type full
_refine_ls_number_parameters 190
_refine_ls_number_reflns 2554
_refine_ls_number_restraints 0
_refine_ls_restrained_S_all 1.025
_refine_ls_R_factor_all 0.0808
_refine_ls_R_factor_gt 0.0665
_refine_ls_shift/su_max 0.000
_refine_ls_shift/su_mean 0.000
_refine_ls_structure_factor_coef Fsqd
_refine_ls_weighting_details 'calc w=1/[\s^2^(Fo^2^)+(0.1186P)^2^+0.2355P] where P=(Fo^2^+2Fc^2^)/3'
_refine_ls_weighting_scheme calc
_refine_ls_wR_factor_gt 0.1800
_refine_ls_wR_factor_ref 0.2036
_reflns_number_gt 1952
_reflns_number_total 2554
_reflns_threshold_expression >2\s(I)
_cod_data_source_file ol403096g_si_002.cif
_cod_data_source_block p21n
_cod_original_sg_symbol_H-M 'P 21/n'
_cod_database_code 1513243

loop_
_symmetry_equiv_pos_as_xyz
'x, y, z'
'-x+1/2, y+1/2, -z+1/2'
'-x, -y, -z'
'x-1/2, -y-1/2, z-1/2'

loop_
_atom_site_label
_atom_site_type_symbol
_atom_site_fract_x
_atom_site_fract_y
_atom_site_fract_z
_atom_site_U_iso_or_equiv
_atom_site_adp_type
_atom_site_occupancy
_atom_site_symmetry_multiplicity
_atom_site_calc_flag
_atom_site_refinement_flags
C1 C 0.7866(3) 0.6130(5) 0.10102(9) 0.0533(7) Uani 1 1 d .
H1 H 0.7459 0.7187 0.1220 0.064 Uiso 1 1 calc R
C2 C 0.7263(3) 0.6074(5) 0.05765(9) 0.0554(7) Uani 1 1 d .
C3 C 0.7878(4) 0.4487(6) 0.02691(10) 0.0637(8) Uani 1 1 d .
H3 H 0.7485 0.4411 -0.0019 0.076 Uiso 1 1 calc R
C4 C 0.9065(4) 0.3020(6) 0.03847(10) 0.0616(8) Uani 1 1 d .
H4 H 0.9471 0.1971 0.0173 0.074 Uiso 1 1 calc R
C5 C 0.9666(3) 0.3089(5) 0.08153(9) 0.0512(6) Uani 1 1 d .
C6 C 0.9055(3) 0.4646(5) 0.11334(8) 0.0485(6) Uani 1 1 d .
C7 C 0.9617(3) 0.4759(5) 0.16093(9) 0.0532(7) Uani 1 1 d .
H7A H 0.9331 0.6382 0.1737 0.064 Uiso 1 1 calc R
H7B H 1.0663 0.4712 0.1614 0.064 Uiso 1 1 calc R
C8 C 0.9080(3) 0.2591(5) 0.18959(9) 0.0490(6) Uani 1 1 d .
C9 C 0.9748(3) 0.2253(5) 0.23531(9) 0.0523(7) Uani 1 1 d .
C10 C 1.0837(4) 0.3820(7) 0.25187(10) 0.0664(8) Uani 1 1 d .
H10 H 1.1182 0.5138 0.2344 0.080 Uiso 1 1 calc R
C11 C 1.1422(5) 0.3447(8) 0.29441(12) 0.0819(11) Uani 1 1 d .
H11 H 1.2151 0.4524 0.3054 0.098 Uiso 1 1 calc R
C12 C 1.0933(5) 0.1509(9) 0.32017(11) 0.0835(12) Uani 1 1 d .
H12 H 1.1334 0.1252 0.3486 0.100 Uiso 1 1 calc R
C13 C 0.9840(5) -0.0071(8) 0.30406(12) 0.0842(12) Uani 1 1 d .
H13 H 0.9507 -0.1394 0.3217 0.101 Uiso 1 1 calc R
C14 C 0.9233(4) 0.0302(7) 0.26167(10) 0.0683(8) Uani 1 1 d .
H14 H 0.8487 -0.0751 0.2511 0.082 Uiso 1 1 calc R
C15 C 0.5531(4) 1.0135(7) 0.08226(13) 0.0790(10) Uani 1 1 d .
H15A H 0.4712 1.1201 0.0749 0.119 Uiso 1 1 calc R
H15B H 0.6382 1.1181 0.0853 0.119 Uiso 1 1 calc R
H15C H 0.5381 0.9264 0.1098 0.119 Uiso 1 1 calc R
C16 C 1.1011(4) 0.1598(7) 0.09139(10) 0.0635(8) Uani 1 1 d .
O1 O 0.8127(3) 0.1172(5) 0.17607(7) 0.0706(6) Uani 1 1 d .
F1 F 1.2166(2) 0.3111(5) 0.09725(9) 0.0981(8) Uani 1 1 d .
F2 F 1.0967(2) 0.0166(4) 0.12838(7) 0.0868(7) Uani 1 1 d .
F3 F 1.1342(3) -0.0035(5) 0.05940(8) 0.1088(9) Uani 1 1 d .
S1 S 0.57519(11) 0.78468(19) 0.03959(3) 0.0852(4) Uani 1 1 d .

loop_
_atom_site_aniso_label
_atom_site_aniso_U_11
_atom_site_aniso_U_22
_atom_site_aniso_U_33
_atom_site_aniso_U_23
_atom_site_aniso_U_13
_atom_site_aniso_U_12
C1 0.0610(16) 0.0502(14) 0.0482(14) 0.0001(12) -0.0051(12) 0.0024(12)
C2 0.0607(16) 0.0507(14) 0.0535(15) 0.0033(12) -0.0142(13) 0.0023(12)
C3 0.0713(19) 0.0721(19) 0.0462(15) 0.0042(14) -0.0166(13) -0.0006(16)
C4 0.0721(19) 0.0682(18) 0.0439(14) -0.0098(13) -0.0064(13) 0.0071(15)
C5 0.0543(15) 0.0528(14) 0.0458(14) -0.0007(11) -0.0056(12) 0.0015(12)
C6 0.0564(15) 0.0472(13) 0.0410(13) 0.0012(10) -0.0096(11) -0.0029(11)
C7 0.0611(16) 0.0510(14) 0.0464(14) -0.0029(11) -0.0101(11) -0.0021(12)
C8 0.0536(15) 0.0484(14) 0.0448(14) -0.0039(11) -0.0010(12) 0.0017(11)
C9 0.0592(16) 0.0544(15) 0.0433(14) -0.0017(11) 0.0015(12) 0.0096(12)
C10 0.076(2) 0.0726(19) 0.0497(15) 0.0028(14) -0.0136(14) -0.0033(16)
C11 0.088(2) 0.097(3) 0.0589(19) -0.0053(19) -0.0233(18) 0.007(2)
C12 0.091(3) 0.113(3) 0.0462(16) 0.0043(19) -0.0044(17) 0.039(2)
C13 0.103(3) 0.093(3) 0.0579(19) 0.0245(18) 0.0147(19) 0.026(2)
C14 0.076(2) 0.074(2) 0.0560(17) 0.0100(15) 0.0085(15) 0.0054(16)
C15 0.069(2) 0.075(2) 0.092(2) 0.0134(18) 0.0046(18) 0.0165(17)
C16 0.0627(18) 0.074(2) 0.0536(16) -0.0114(14) -0.0078(13) 0.0076(15)
O1 0.0773(15) 0.0748(14) 0.0589(12) -0.0005(10) -0.0099(11) -0.0200(12)
F1 0.0570(12) 0.1158(18) 0.1210(19) -0.0087(15) -0.0056(12) 0.0013(12)
F2 0.0880(14) 0.0926(14) 0.0787(13) 0.0174(11) -0.0108(10) 0.0299(12)
F3 0.1072(18) 0.131(2) 0.0858(15) -0.0426(14) -0.0216(12) 0.0590(16)
S1 0.0833(7) 0.0757(6) 0.0931(7) -0.0058(5) -0.0415(5) 0.0216(5)

loop_
_atom_type_symbol
_atom_type_description
_atom_type_scat_dispersion_real
_atom_type_scat_dispersion_imag
_atom_type_scat_source
C C 0.0033 0.0016 'International Tables Vol C Tables 4.2.6.8 and 6.1.1.4'
H H 0.0000 0.0000 'International Tables Vol C Tables 4.2.6.8 and 6.1.1.4'
O O 0.0106 0.0060 'International Tables Vol C Tables 4.2.6.8 and 6.1.1.4'
F F 0.0171 0.0103 'International Tables Vol C Tables 4.2.6.8 and 6.1.1.4'
S S 0.1246 0.1234 'International Tables Vol C Tables 4.2.6.8 and 6.1.1.4'

loop_
_geom_angle_atom_site_label_1
_geom_angle_atom_site_label_2
_geom_angle_atom_site_label_3
_geom_angle
C6 C1 C2 121.5(3)
C6 C1 H1 119.2
C2 C1 H1 119.2
C3 C2 C1 118.5(3)
C3 C2 S1 117.0(2)
C1 C2 S1 124.4(2)
C4 C3 C2 120.7(3)
C4 C3 H3 119.7
C2 C3 H3 119.7
C3 C4 C5 120.7(3)
C3 C4 H4 119.7
C5 C4 H4 119.7
C6 C5 C4 119.8(3)
C6 C5 C16 121.7(2)
C4 C5 C16 118.3(2)
C1 C6 C5 118.8(2)
C1 C6 C7 118.4(2)
C5 C6 C7 122.9(2)
C6 C7 C8 113.8(2)
C6 C7 H7A 108.8
C8 C7 H7A 108.8
C6 C7 H7B 108.8
C8 C7 H7B 108.8
H7A C7 H7B 107.7
O1 C8 C9 120.5(2)
O1 C8 C7 120.9(2)
C9 C8 C7 118.5(2)
C10 C9 C14 119.4(3)
C10 C9 C8 122.3(3)
C14 C9 C8 118.3(3)
C9 C10 C11 120.5(3)
C9 C10 H10 119.8
C11 C10 H10 119.8
C12 C11 C10 120.3(4)
C12 C11 H11 119.9
C10 C11 H11 119.9
C11 C12 C13 119.9(3)
C11 C12 H12 120.1
C13 C12 H12 120.1
C12 C13 C14 120.4(4)
C12 C13 H13 119.8
C14 C13 H13 119.8
C9 C14 C13 119.6(4)
C9 C14 H14 120.2
C13 C14 H14 120.2
S1 C15 H15A 109.5
S1 C15 H15B 109.5
H15A C15 H15B 109.5
S1 C15 H15C 109.5
H15A C15 H15C 109.5
H15B C15 H15C 109.5
F3 C16 F1 105.4(3)
F3 C16 F2 105.2(3)
F1 C16 F2 105.5(3)
F3 C16 C5 113.8(2)
F1 C16 C5 112.3(3)
F2 C16 C5 113.8(3)
C2 S1 C15 104.07(16)

loop_
_geom_bond_atom_site_label_1
_geom_bond_atom_site_label_2
_geom_bond_distance
C1 C6 1.385(4)
C1 C2 1.402(4)
C1 H1 0.9300
C2 C3 1.382(4)
C2 S1 1.748(3)
C3 C4 1.373(5)
C3 H3 0.9300
C4 C5 1.393(4)
C4 H4 0.9300
C5 C6 1.393(4)
C5 C16 1.490(4)
C6 C7 1.509(4)
C7 C8 1.518(4)
C7 H7A 0.9700
C7 H7B 0.9700
C8 O1 1.211(3)
C8 C9 1.500(4)
C9 C10 1.377(5)
C9 C14 1.386(4)
C10 C11 1.387(5)
C10 H10 0.9300
C11 C12 1.362(6)
C11 H11 0.9300
C12 C13 1.379(6)
C12 H12 0.9300
C13 C14 1.390(5)
C13 H13 0.9300
C14 H14 0.9300
C15 S1 1.772(4)
C15 H15A 0.9600
C15 H15B 0.9600
C15 H15C 0.9600
C16 F3 1.331(4)
C16 F1 1.337(4)
C16 F2 1.343(4)

loop_
_geom_torsion_atom_site_label_1
_geom_torsion_atom_site_label_2
_geom_torsion_atom_site_label_3
_geom_torsion_atom_site_label_4
_geom_torsion
C6 C1 C2 C3 0.2(4)
C6 C1 C2 S1 179.1(2)
C1 C2 C3 C4 -0.8(5)
S1 C2 C3 C4 -179.7(3)
C2 C3 C4 C5 0.5(5)
C3 C4 C5 C6 0.4(5)
C3 C4 C5 C16 -175.9(3)
C2 C1 C6 C5 0.7(4)
C2 C1 C6 C7 -178.4(3)
C4 C5 C6 C1 -1.0(4)
C16 C5 C6 C1 175.2(3)
C4 C5 C6 C7 178.1(3)
C16 C5 C6 C7 -5.8(4)
C1 C6 C7 C8 97.2(3)
C5 C6 C7 C8 -81.8(3)
C6 C7 C8 O1 -10.3(4)
C6 C7 C8 C9 170.2(2)
O1 C8 C9 C10 179.8(3)
C7 C8 C9 C10 -0.7(4)
O1 C8 C9 C14 -0.8(4)
C7 C8 C9 C14 178.7(3)
C14 C9 C10 C11 0.4(5)
C8 C9 C10 C11 179.8(3)
C9 C10 C11 C12 0.5(5)
C10 C11 C12 C13 -0.7(6)
C11 C12 C13 C14 -0.1(6)
C10 C9 C14 C13 -1.1(5)
C8 C9 C14 C13 179.5(3)
C12 C13 C14 C9 1.0(5)
C6 C5 C16 F3 171.8(3)
C4 C5 C16 F3 -12.0(4)
C6 C5 C16 F1 -68.5(4)
C4 C5 C16 F1 107.7(3)
C6 C5 C16 F2 51.3(4)
C4 C5 C16 F2 -132.5(3)
C3 C2 S1 C15 -166.9(3)
C1 C2 S1 C15 14.2(3)
